data_7047971
loop_
_publ_author_name
'Szynkiewicz, Natalia'
'Ponikiewski, \/Lukasz'
'Grubba, Rafa\/l'

_publ_section_title
;
 Symmetrical and unsymmetrical diphosphanes with diversified alkyl, aryl,
 and amino substituents.
;
_journal_issue 47
_journal_name_full 'Dalton transactions (Cambridge, England : 2003)'
_journal_page_first 16885
_journal_page_last 16894
_journal_paper_doi 10.1039/c8dt03775b
_journal_volume 47
_journal_year 2018
_chemical_formula_moiety 'C24 H29 N P2'
_chemical_formula_sum 'C24 H29 N P2'
_chemical_formula_weight 393.42
_chemical_properties_physical Air-sensitive,Moisture-sensitive,Oxygen-sensitive
_space_group_IT_number 15
_space_group_name_Hall '-C 2yc'
_space_group_name_H-M_alt 'C 1 2/c 1'
_symmetry_cell_setting monoclinic
_symmetry_Int_Tables_number 15
_symmetry_space_group_name_Hall '-C 2yc'
_symmetry_space_group_name_H-M 'C 1 2/c 1'
_atom_sites_solution_hydrogens geom
_atom_sites_solution_primary 'iterative - e.g. charge flipping method'
_atom_sites_solution_secondary 'iterative - e.g. charge flipping method'
_audit_conform_dict_location ftp://ftp.iucr.org/pub/cif_core.dic
_audit_conform_dict_name cif_core.dic
_audit_conform_dict_version 2.4.3
_audit_creation_date 2017-07-05T22:28:49-00:00
_audit_creation_method 'WinGX routine CIF_UPDATE'
_audit_update_record
;
2018-09-12 deposited with the CCDC.
2018-11-06 downloaded from the CCDC.
;
_cell_angle_alpha 90
_cell_angle_beta 113.193(4)
_cell_angle_gamma 90
_cell_formula_units_Z 8
_cell_length_a 37.194(2)
_cell_length_b 8.2421(4)
_cell_length_c 15.7504(9)
_cell_measurement_reflns_used 4358
_cell_measurement_temperature 120(2)
_cell_measurement_theta_max 90.00
_cell_measurement_theta_min 2.38
_cell_measurement_wavelength 0.71073
_cell_volume 4438.2(4)
_computing_cell_refinement
;
        X-Area Recipe 1.33.0.0 (STOE, 2015)
;
_computing_data_collection
;
        X-Area WinXpose 2.0.22.0 (STOE, 2016)
;
_computing_data_reduction 'STOE X-Area'
_computing_molecular_graphics 'Ortep for Windows (Farrugia, 2012)'
_computing_publication_material 'WinGX publication routines (Farrugia, 2012)'
_computing_structure_refinement 'SHELXL-2013 (Sheldrick, 2013)'
_computing_structure_solution 'SUPERFLIP (Palatinus & Chapuis,2007)'
_diffrn_ambient_temperature 120(2)
_diffrn_detector 'image plate (34 cm diameter)'
_diffrn_detector_area_resol_mean 6.67
_diffrn_detector_type 'STOE Imaging Plate'
_diffrn_measured_fraction_theta_full 0.948
_diffrn_measured_fraction_theta_max 0.949
_diffrn_measurement_device '2-circle diffractometer'
_diffrn_measurement_device_type 'STOE IPDS 2T'
_diffrn_measurement_method 'rotation method, \w scans'
_diffrn_radiation_monochromator 'parabolic x-ray mirror'
_diffrn_radiation_probe x-ray
_diffrn_radiation_type MoK\a
_diffrn_radiation_wavelength 0.71073
_diffrn_reflns_av_unetI/netI 0.077
_diffrn_reflns_Laue_measured_fraction_full 0.948
_diffrn_reflns_Laue_measured_fraction_max 0.949
_diffrn_reflns_limit_h_max 45
_diffrn_reflns_limit_h_min -47
_diffrn_reflns_limit_k_max 10
_diffrn_reflns_limit_k_min -10
_diffrn_reflns_limit_l_max 20
_diffrn_reflns_limit_l_min -16
_diffrn_reflns_number 4590
_diffrn_reflns_point_group_measured_fraction_full 0.948
_diffrn_reflns_point_group_measured_fraction_max 0.949
_diffrn_reflns_theta_full 25.242
_diffrn_reflns_theta_max 27
_diffrn_reflns_theta_min 2.814
_diffrn_source 'GeniX Mo, 0.05 x 0.05 mm2 microfocus'
_exptl_absorpt_coefficient_mu 0.204
_exptl_absorpt_correction_type none
_exptl_crystal_colour colourless
_exptl_crystal_density_diffrn 1.178
_exptl_crystal_density_method 'not measured'
_exptl_crystal_description block
_exptl_crystal_F_000 1680
_exptl_crystal_size_max 0.24
_exptl_crystal_size_mid 0.23
_exptl_crystal_size_min 0.23
_refine_diff_density_max 0.58
_refine_diff_density_min -0.451
_refine_diff_density_rms 0.111
_refine_ls_extinction_method none
_refine_ls_goodness_of_fit_ref 1.138
_refine_ls_hydrogen_treatment constr
_refine_ls_matrix_type full
_refine_ls_number_constraints 0
_refine_ls_number_parameters 245
_refine_ls_number_reflns 4590
_refine_ls_number_restraints 0
_refine_ls_restrained_S_all 1.138
_refine_ls_R_factor_all 0.1032
_refine_ls_R_factor_gt 0.077
_refine_ls_shift/su_max 0.001
_refine_ls_shift/su_mean 0
_refine_ls_structure_factor_coef Fsqd
_refine_ls_weighting_details
;
 w=1/[\s^2^(Fo^2^)+(0.1257P)^2^+10.4999P]
 where P=(Fo^2^+2Fc^2^)/3
;
_refine_ls_weighting_scheme calc
_refine_ls_wR_factor_gt 0.2279
_refine_ls_wR_factor_ref 0.2517
_reflns_Friedel_coverage 0
_reflns_number_gt 3442
_reflns_number_total 4590
_reflns_threshold_expression 'I > 2\s(I)'
_cod_data_source_file c8dt03775b2.cif
_cod_data_source_block shelx
_cod_depositor_comments 'Adding full bibliography for 7047971--7047984.cif.'
_cod_original_cell_volume 4438.1(5)
_cod_original_sg_symbol_H-M 'C 2/c'
_cod_database_code 7047971
_shelx_estimated_absorpt_t_min 0.953
_shelx_estimated_absorpt_t_max 0.955

loop_
_symmetry_equiv_pos_as_xyz
'x, y, z'
'-x, y, -z+1/2'
'x+1/2, y+1/2, z'
'-x+1/2, y+1/2, -z+1/2'
'-x, -y, -z'
'x, -y, z-1/2'
'-x+1/2, -y+1/2, -z'
'x+1/2, -y+1/2, z-1/2'

loop_
_atom_site_label
_atom_site_type_symbol
_atom_site_fract_x
_atom_site_fract_y
_atom_site_fract_z
_atom_site_U_iso_or_equiv
_atom_site_adp_type
_atom_site_occupancy
_atom_site_site_symmetry_order
_atom_site_calc_flag
_atom_site_refinement_flags_posn
_atom_site_refinement_flags_adp
P1 P 0.08479(3) 0.83522(13) 0.03291(8) 0.0262(3) Uani 1 1 d . .
P2 P 0.14613(3) 0.74386(13) 0.08713(8) 0.0254(3) Uani 1 1 d . .
N1 N 0.16989(11) 0.9224(4) 0.1161(3) 0.0276(8) Uani 1 1 d . .
C1 C 0.07911(12) 0.8508(5) 0.1437(3) 0.0265(9) Uani 1 1 d . .
C2 C 0.05967(15) 0.9871(6) 0.1566(4) 0.0343(10) Uani 1 1 d . .
H2 H 0.0507 1.0683 0.1101 0.041 Uiso 1 1 calc R U
C3 C 0.05334(15) 1.0045(6) 0.2371(4) 0.0367(11) Uani 1 1 d . .
H3 H 0.0401 1.0979 0.2454 0.044 Uiso 1 1 calc R U
C4 C 0.06590(15) 0.8890(7) 0.3049(3) 0.0367(11) Uani 1 1 d . .
H4 H 0.0616 0.9024 0.36 0.044 Uiso 1 1 calc R U
C5 C 0.08489(15) 0.7530(6) 0.2925(3) 0.0359(11) Uani 1 1 d . .
H5 H 0.0934 0.672 0.3391 0.043 Uiso 1 1 calc R U
C6 C 0.09160(15) 0.7337(6) 0.2129(3) 0.0336(10) Uani 1 1 d . .
H6 H 0.1048 0.6398 0.2052 0.04 Uiso 1 1 calc R U
C7 C 0.05722(13) 0.6505(6) -0.0180(3) 0.0287(9) Uani 1 1 d . .
C8 C 0.02219(15) 0.6731(7) -0.0948(4) 0.0400(11) Uani 1 1 d . .
H8 H 0.0142 0.7795 -0.1176 0.048 Uiso 1 1 calc R U
C9 C -0.00077(17) 0.5419(7) -0.1377(4) 0.0482(14) Uani 1 1 d . .
H9 H -0.0247 0.5589 -0.1893 0.058 Uiso 1 1 calc R U
C10 C 0.01053(16) 0.3877(7) -0.1067(4) 0.0432(12) Uani 1 1 d . .
H10 H -0.0055 0.2977 -0.1361 0.052 Uiso 1 1 calc R U
C11 C 0.04576(17) 0.3639(7) -0.0316(4) 0.0413(12) Uani 1 1 d . .
H11 H 0.0542 0.2569 -0.0108 0.05 Uiso 1 1 calc R U
C12 C 0.06838(16) 0.4938(6) 0.0126(3) 0.0349(10) Uani 1 1 d . .
H12 H 0.092 0.4761 0.0649 0.042 Uiso 1 1 calc R U
C13 C 0.15089(13) 0.6833(5) -0.0207(3) 0.0276(9) Uani 1 1 d . .
C14 C 0.12555(15) 0.7276(6) -0.1097(3) 0.0325(10) Uani 1 1 d . .
H14 H 0.1032 0.7923 -0.1184 0.039 Uiso 1 1 calc R U
C15 C 0.13287(17) 0.6775(6) -0.1861(4) 0.0381(11) Uani 1 1 d . .
H15 H 0.1155 0.7081 -0.2465 0.046 Uiso 1 1 calc R U
C16 C 0.16512(18) 0.5838(6) -0.1745(4) 0.0420(12) Uani 1 1 d . .
H16 H 0.1701 0.5509 -0.2266 0.05 Uiso 1 1 calc R U
C17 C 0.19026(17) 0.5379(6) -0.0867(4) 0.0429(12) Uani 1 1 d . .
H17 H 0.2123 0.4719 -0.0788 0.051 Uiso 1 1 calc R U
C18 C 0.18355(16) 0.5874(6) -0.0101(4) 0.0381(11) Uani 1 1 d . .
H18 H 0.2012 0.5563 0.0499 0.046 Uiso 1 1 calc R U
C20 C 0.16310(14) 1.0563(5) 0.0498(3) 0.0294(9) Uani 1 1 d . .
H20 H 0.1412 1.0222 -0.0087 0.035 Uiso 1 1 calc R U
C21 C 0.19849(16) 1.0892(7) 0.0260(4) 0.0397(11) Uani 1 1 d . .
H21A H 0.2062 0.9888 0.0043 0.06 Uiso 1 1 calc R U
H21B H 0.2203 1.1284 0.0811 0.06 Uiso 1 1 calc R U
H21C H 0.1917 1.1716 -0.0227 0.06 Uiso 1 1 calc R U
C22 C 0.14982(16) 1.2097(6) 0.0829(4) 0.0361(10) Uani 1 1 d . .
H22A H 0.1273 1.1847 0.0982 0.054 Uiso 1 1 calc R U
H22B H 0.1423 1.2918 0.0339 0.054 Uiso 1 1 calc R U
H22C H 0.1713 1.2515 0.1379 0.054 Uiso 1 1 calc R U
C23 C 0.20236(14) 0.9409(6) 0.2076(3) 0.0351(10) Uani 1 1 d . .
H23 H 0.2124 1.0542 0.2109 0.042 Uiso 1 1 calc R U
C24 C 0.23620(17) 0.8276(8) 0.2188(5) 0.0542(15) Uani 1 1 d . .
H24A H 0.244 0.8422 0.1668 0.081 Uiso 1 1 calc R U
H24B H 0.228 0.715 0.2203 0.081 Uiso 1 1 calc R U
H24C H 0.2584 0.8527 0.2767 0.081 Uiso 1 1 calc R U
C25 C 0.1889(2) 0.9220(8) 0.2857(4) 0.0509(14) Uani 1 1 d . .
H25A H 0.1673 0.9971 0.2767 0.076 Uiso 1 1 calc R U
H25B H 0.2107 0.9462 0.3444 0.076 Uiso 1 1 calc R U
H25C H 0.1801 0.8103 0.2868 0.076 Uiso 1 1 calc R U

loop_
_atom_site_aniso_label
_atom_site_aniso_U_11
_atom_site_aniso_U_22
_atom_site_aniso_U_33
_atom_site_aniso_U_23
_atom_site_aniso_U_13
_atom_site_aniso_U_12
P1 0.0245(5) 0.0289(5) 0.0263(5) 0.0019(4) 0.0112(4) 0.0023(4)
P2 0.0247(5) 0.0256(5) 0.0270(6) 0.0037(4) 0.0112(4) 0.0020(4)
N1 0.0284(19) 0.0261(17) 0.0256(18) 0.0040(14) 0.0075(15) -0.0011(14)
C1 0.0203(19) 0.030(2) 0.029(2) -0.0016(17) 0.0093(16) -0.0034(16)
C2 0.036(3) 0.032(2) 0.037(3) 0.0006(18) 0.017(2) 0.001(2)
C3 0.037(3) 0.037(2) 0.041(3) -0.005(2) 0.021(2) 0.001(2)
C4 0.037(3) 0.046(3) 0.033(2) -0.012(2) 0.020(2) -0.011(2)
C5 0.037(3) 0.043(3) 0.028(2) 0.003(2) 0.013(2) -0.004(2)
C6 0.039(3) 0.034(2) 0.031(2) 0.0020(19) 0.018(2) 0.003(2)
C7 0.026(2) 0.035(2) 0.029(2) -0.0004(17) 0.0156(18) -0.0022(17)
C8 0.028(2) 0.050(3) 0.039(3) -0.002(2) 0.010(2) 0.004(2)
C9 0.030(2) 0.063(4) 0.046(3) -0.015(3) 0.008(2) -0.006(3)
C10 0.038(3) 0.053(3) 0.047(3) -0.016(3) 0.025(2) -0.015(2)
C11 0.048(3) 0.037(2) 0.043(3) -0.002(2) 0.022(2) -0.007(2)
C12 0.039(3) 0.036(2) 0.030(2) -0.0008(19) 0.013(2) 0.000(2)
C13 0.026(2) 0.0241(19) 0.036(2) 0.0010(17) 0.0163(18) -0.0009(17)
C14 0.034(2) 0.035(2) 0.031(2) -0.0009(19) 0.015(2) -0.001(2)
C15 0.043(3) 0.041(3) 0.034(2) -0.003(2) 0.019(2) -0.001(2)
C16 0.057(3) 0.037(3) 0.049(3) -0.008(2) 0.039(3) -0.007(2)
C17 0.041(3) 0.037(3) 0.062(3) -0.001(2) 0.033(3) 0.004(2)
C18 0.040(3) 0.036(2) 0.045(3) 0.002(2) 0.023(2) 0.007(2)
C20 0.030(2) 0.029(2) 0.029(2) 0.0039(18) 0.0116(18) -0.0029(18)
C21 0.040(3) 0.042(3) 0.044(3) 0.000(2) 0.024(2) -0.007(2)
C22 0.039(3) 0.027(2) 0.040(3) 0.0022(19) 0.013(2) 0.0003(19)
C23 0.031(2) 0.034(2) 0.031(2) 0.0010(19) 0.0022(19) -0.0051(19)
C24 0.031(3) 0.061(4) 0.057(4) 0.006(3) 0.003(2) 0.004(3)
C25 0.058(4) 0.061(4) 0.030(3) 0.000(2) 0.013(3) -0.014(3)

loop_
_atom_type_symbol
_atom_type_description
_atom_type_scat_dispersion_real
_atom_type_scat_dispersion_imag
_atom_type_scat_source
P P 0.1023 0.0942 'International Tables Vol C Tables 4.2.6.8 and 6.1.1.4'
N N 0.0061 0.0033 'International Tables Vol C Tables 4.2.6.8 and 6.1.1.4'
C C 0.0033 0.0016 'International Tables Vol C Tables 4.2.6.8 and 6.1.1.4'
H H 0 0 'International Tables Vol C Tables 4.2.6.8 and 6.1.1.4'

loop_
_geom_angle_atom_site_label_1
_geom_angle_atom_site_label_2
_geom_angle_atom_site_label_3
_geom_angle
C7 P1 C1 102.67(19)
C7 P1 P2 101.46(15)
C1 P1 P2 98.19(15)
N1 P2 C13 104.81(19)
N1 P2 P1 99.06(14)
C13 P2 P1 101.16(15)
C20 N1 C23 117.4(4)
C20 N1 P2 122.5(3)
C23 N1 P2 119.6(3)
C6 C1 C2 118.5(4)
C6 C1 P1 124.4(3)
C2 C1 P1 117.0(4)
C3 C2 C1 120.1(5)
C3 C2 H2 119.9
C1 C2 H2 119.9
C4 C3 C2 120.9(5)
C4 C3 H3 119.6
C2 C3 H3 119.6
C3 C4 C5 119.5(4)
C3 C4 H4 120.3
C5 C4 H4 120.3
C4 C5 C6 120.5(5)
C4 C5 H5 119.7
C6 C5 H5 119.7
C5 C6 C1 120.5(5)
C5 C6 H6 119.8
C1 C6 H6 119.8
C12 C7 C8 118.4(5)
C12 C7 P1 125.7(4)
C8 C7 P1 116.0(4)
C9 C8 C7 120.4(5)
C9 C8 H8 119.8
C7 C8 H8 119.8
C10 C9 C8 120.7(5)
C10 C9 H9 119.7
C8 C9 H9 119.7
C9 C10 C11 119.3(5)
C9 C10 H10 120.4
C11 C10 H10 120.4
C12 C11 C10 120.4(5)
C12 C11 H11 119.8
C10 C11 H11 119.8
C11 C12 C7 120.8(5)
C11 C12 H12 119.6
C7 C12 H12 119.6
C14 C13 C18 118.5(4)
C14 C13 P2 125.6(3)
C18 C13 P2 115.8(4)
C13 C14 C15 120.3(5)
C13 C14 H14 119.9
C15 C14 H14 119.9
C16 C15 C14 120.5(5)
C16 C15 H15 119.8
C14 C15 H15 119.8
C15 C16 C17 119.8(5)
C15 C16 H16 120.1
C17 C16 H16 120.1
C16 C17 C18 120.5(5)
C16 C17 H17 119.8
C18 C17 H17 119.8
C17 C18 C13 120.5(5)
C17 C18 H18 119.8
C13 C18 H18 119.8
N1 C20 C22 111.6(4)
N1 C20 C21 112.6(4)
C22 C20 C21 111.3(4)
N1 C20 H20 107
C22 C20 H20 107
C21 C20 H20 107
C20 C21 H21A 109.5
C20 C21 H21B 109.5
H21A C21 H21B 109.5
C20 C21 H21C 109.5
H21A C21 H21C 109.5
H21B C21 H21C 109.5
C20 C22 H22A 109.5
C20 C22 H22B 109.5
H22A C22 H22B 109.5
C20 C22 H22C 109.5
H22A C22 H22C 109.5
H22B C22 H22C 109.5
N1 C23 C25 112.3(4)
N1 C23 C24 111.8(4)
C25 C23 C24 111.5(5)
N1 C23 H23 107
C25 C23 H23 107
C24 C23 H23 107
C23 C24 H24A 109.5
C23 C24 H24B 109.5
H24A C24 H24B 109.5
C23 C24 H24C 109.5
H24A C24 H24C 109.5
H24B C24 H24C 109.5
C23 C25 H25A 109.5
C23 C25 H25B 109.5
H25A C25 H25B 109.5
C23 C25 H25C 109.5
H25A C25 H25C 109.5
H25B C25 H25C 109.5

loop_
_geom_bond_atom_site_label_1
_geom_bond_atom_site_label_2
_geom_bond_distance
P1 C7 1.835(5)
P1 C1 1.843(5)
P1 P2 2.2285(15)
P2 N1 1.685(4)
P2 C13 1.845(5)
N1 C20 1.472(5)
N1 C23 1.479(6)
C1 C6 1.391(6)
C1 C2 1.393(6)
C2 C3 1.385(7)
C2 H2 0.95
C3 C4 1.368(8)
C3 H3 0.95
C4 C5 1.379(8)
C4 H4 0.95
C5 C6 1.381(6)
C5 H5 0.95
C6 H6 0.95
C7 C12 1.383(7)
C7 C8 1.398(7)
C8 C9 1.378(8)
C8 H8 0.95
C9 C10 1.368(9)
C9 H9 0.95
C10 C11 1.390(8)
C10 H10 0.95
C11 C12 1.370(7)
C11 H11 0.95
C12 H12 0.95
C13 C14 1.395(7)
C13 C18 1.403(7)
C14 C15 1.396(7)
C14 H14 0.95
C15 C16 1.377(8)
C15 H15 0.95
C16 C17 1.383(8)
C16 H16 0.95
C17 C18 1.385(7)
C17 H17 0.95
C18 H18 0.95
C20 C22 1.523(7)
C20 C21 1.528(6)
C20 H20 1
C21 H21A 0.98
C21 H21B 0.98
C21 H21C 0.98
C22 H22A 0.98
C22 H22B 0.98
C22 H22C 0.98
C23 C25 1.506(8)
C23 C24 1.520(8)
C23 H23 1
C24 H24A 0.98
C24 H24B 0.98
C24 H24C 0.98
C25 H25A 0.98
C25 H25B 0.98
C25 H25C 0.98

loop_
_geom_torsion_atom_site_label_1
_geom_torsion_atom_site_label_2
_geom_torsion_atom_site_label_3
_geom_torsion_atom_site_label_4
_geom_torsion
C13 P2 N1 C20 48.9(4)
P1 P2 N1 C20 -55.3(4)
C13 P2 N1 C23 -123.3(4)
P1 P2 N1 C23 132.5(3)
C7 P1 C1 C6 60.1(4)
P2 P1 C1 C6 -43.6(4)
C7 P1 C1 C2 -117.4(4)
P2 P1 C1 C2 138.8(3)
C6 C1 C2 C3 0.4(7)
P1 C1 C2 C3 178.1(4)
C1 C2 C3 C4 -0.1(8)
C2 C3 C4 C5 -0.4(8)
C3 C4 C5 C6 0.6(8)
C4 C5 C6 C1 -0.3(8)
C2 C1 C6 C5 -0.2(7)
P1 C1 C6 C5 -177.7(4)
C1 P1 C7 C12 -70.7(4)
P2 P1 C7 C12 30.5(4)
C1 P1 C7 C8 109.9(4)
P2 P1 C7 C8 -148.9(3)
C12 C7 C8 C9 1.0(8)
P1 C7 C8 C9 -179.6(4)
C7 C8 C9 C10 -0.8(9)
C8 C9 C10 C11 -0.6(9)
C9 C10 C11 C12 1.9(8)
C10 C11 C12 C7 -1.8(8)
C8 C7 C12 C11 0.3(7)
P1 C7 C12 C11 -179.0(4)
N1 P2 C13 C14 -87.8(4)
P1 P2 C13 C14 14.8(4)
N1 P2 C13 C18 90.7(4)
P1 P2 C13 C18 -166.7(3)
C18 C13 C14 C15 -0.2(7)
P2 C13 C14 C15 178.3(4)
C13 C14 C15 C16 0.0(8)
C14 C15 C16 C17 0.6(8)
C15 C16 C17 C18 -1.0(8)
C16 C17 C18 C13 0.8(8)
C14 C13 C18 C17 -0.2(7)
P2 C13 C18 C17 -178.8(4)
C23 N1 C20 C22 -65.8(5)
P2 N1 C20 C22 121.9(4)
C23 N1 C20 C21 60.2(5)
P2 N1 C20 C21 -112.1(4)
C20 N1 C23 C25 124.3(5)
P2 N1 C23 C25 -63.1(5)
C20 N1 C23 C24 -109.5(5)
P2 N1 C23 C24 63.1(5)
